data_2102684
loop_
_publ_author_name
'Nielsen, Kim T.'
'Harris, Pernille'
'Bechgaard, Klaus'
'Krebs, Frederik C.'

_publ_section_title
;
 Structural study of four complexes of the <i>M</i>-N~2~S~2~ type
 derived from diethylphenylazothioformamide and the metals palladium,
 platinum, copper and nickel
;
_journal_coeditor_code BK5045
_journal_issue 1
_journal_name_full 'Acta Crystallographica Section B'
_journal_page_first 151
_journal_page_last 156
_journal_paper_doi 10.1107/S0108768106047306
_journal_volume 63
_journal_year 2007
_chemical_formula_sum 'C22 H30 Cu N6 S2'
_chemical_formula_weight 506.18
_chemical_name_systematic
;
Trans-(di(N,N-diethyl-(2-phenyldiazenyl)thioformamide-\kS,\kN^2^))copper
;
_space_group_IT_number 92
_symmetry_cell_setting tetragonal
_symmetry_space_group_name_Hall 'P 4abw 2nw'
_symmetry_space_group_name_H-M 'P 41 21 2'
_atom_sites_solution_hydrogens geom
_atom_sites_solution_primary direct
_atom_sites_solution_secondary difmap
_audit_creation_method SHELXL-97
_cell_angle_alpha 90.00
_cell_angle_beta 90.00
_cell_angle_gamma 90.00
_cell_formula_units_Z 4
_cell_length_a 10.2643(4)
_cell_length_b 10.2643(4)
_cell_length_c 22.3519(13)
_cell_measurement_reflns_used 10241
_cell_measurement_temperature 118
_cell_measurement_theta_max 27.956
_cell_measurement_theta_min 2.695
_cell_volume 2354.90(19)
_computing_cell_refinement 'Bruker SMART'
_computing_data_collection 'Bruker SMART'
_computing_data_reduction 'Bruker SHELXTL'
_computing_molecular_graphics 'Bruker SHELXTL'
_computing_publication_material
;
WinGX publication routines (Farrugia, 1999)
;
_computing_structure_refinement 'Bruker SHELXTL'
_computing_structure_solution 'Bruker SHELXTL'
_diffrn_ambient_temperature 118
_diffrn_detector_area_resol_mean 8.192
_diffrn_measured_fraction_theta_full 0.989
_diffrn_measured_fraction_theta_max 0.989
_diffrn_measurement_device_type 'CCD area detector'
_diffrn_measurement_method 'Omega scans'
_diffrn_radiation_monochromator graphite
_diffrn_radiation_source 'fine-focus sealed tube'
_diffrn_radiation_type MoK\a
_diffrn_radiation_wavelength 0.71073
_diffrn_reflns_av_R_equivalents 0.0266
_diffrn_reflns_av_sigmaI/netI 0.0574
_diffrn_reflns_limit_h_max 12
_diffrn_reflns_limit_h_min -13
_diffrn_reflns_limit_k_max 13
_diffrn_reflns_limit_k_min -13
_diffrn_reflns_limit_l_max 28
_diffrn_reflns_limit_l_min -28
_diffrn_reflns_number 16807
_diffrn_reflns_theta_full 28.01
_diffrn_reflns_theta_max 28.01
_diffrn_reflns_theta_min 2.18
_diffrn_standards_decay_% 0
_diffrn_standards_interval_count 0
_diffrn_standards_interval_time 0
_diffrn_standards_number 0
_exptl_absorpt_coefficient_mu 1.127
_exptl_absorpt_correction_T_max 0.8492
_exptl_absorpt_correction_T_min 0.6614
_exptl_absorpt_correction_type empirical
_exptl_absorpt_process_details 'SADABS,ver2.03 (Sheldrick,2001)'
_exptl_crystal_colour black
_exptl_crystal_density_diffrn 1.428
_exptl_crystal_density_method 'not measured'
_exptl_crystal_description 'Quadratic bi-pyramidal shaped'
_exptl_crystal_F_000 1060
_exptl_crystal_size_max 0.40
_exptl_crystal_size_mid 0.35
_exptl_crystal_size_min 0.15
_refine_diff_density_max 0.361
_refine_diff_density_min -0.175
_refine_ls_abs_structure_details 'Flack H D (1983), Acta Cryst. A39, 876-881, 1132 Fridel pairs'
_refine_ls_abs_structure_Flack 0.012(9)
_refine_ls_extinction_method none
_refine_ls_goodness_of_fit_ref 1.097
_refine_ls_hydrogen_treatment constr
_refine_ls_matrix_type full
_refine_ls_number_parameters 141
_refine_ls_number_reflns 2832
_refine_ls_number_restraints 0
_refine_ls_restrained_S_all 1.097
_refine_ls_R_factor_all 0.0242
_refine_ls_R_factor_gt 0.0237
_refine_ls_shift/su_max 0.000
_refine_ls_shift/su_mean 0.000
_refine_ls_structure_factor_coef Fsqd
_refine_ls_weighting_details 'calc w=1/[\s^2^(Fo^2^)+(0.0000P)^2^+0.1079P] where P=(Fo^2^+2Fc^2^)/3'
_refine_ls_weighting_scheme calc
_refine_ls_wR_factor_gt 0.0699
_refine_ls_wR_factor_ref 0.0702
_reflns_number_gt 2788
_reflns_number_total 2832
_reflns_threshold_expression >2sigma(I)
_cod_data_source_file bk5045.cif
_cod_data_source_block CuL20
_cod_database_code 2102684

loop_
_symmetry_equiv_pos_as_xyz
'x, y, z'
'-x, -y, z+1/2'
'-y+1/2, x+1/2, z+1/4'
'y+1/2, -x+1/2, z+3/4'
'-x+1/2, y+1/2, -z+1/4'
'x+1/2, -y+1/2, -z+3/4'
'y, x, -z'
'-y, -x, -z+1/2'

loop_
_atom_site_type_symbol
_atom_site_label
_atom_site_fract_x
_atom_site_fract_y
_atom_site_fract_z
_atom_site_U_iso_or_equiv
_atom_site_adp_type
_atom_site_calc_flag
_atom_site_refinement_flags
_atom_site_occupancy
Cu Cu 0.151860(16) 0.151860(16) 0.0000 0.01397(9) Uani d S 1
S S -0.01348(3) 0.16903(4) 0.067367(18) 0.01868(10) Uani d . 1
C C1 -0.08987(14) 0.29169(14) 0.02823(7) 0.0139(3) Uani d . 1
C C2 -0.27499(14) 0.44307(15) 0.01431(7) 0.0193(3) Uani d . 1
H H2A -0.2115 0.4959 -0.0086 0.023 Uiso calc R 1
H H2B -0.3180 0.5009 0.0437 0.023 Uiso calc R 1
C C3 -0.37665(16) 0.38819(17) -0.02821(8) 0.0244(3) Uani d . 1
H H3A -0.4209 0.4599 -0.0488 0.037 Uiso calc R 1
H H3B -0.4405 0.3373 -0.0055 0.037 Uiso calc R 1
H H3C -0.3341 0.3320 -0.0578 0.037 Uiso calc R 1
C C4 -0.27172(15) 0.28546(16) 0.09915(7) 0.0199(3) Uani d . 1
H H4A -0.2523 0.1912 0.1024 0.024 Uiso calc R 1
H H4B -0.3670 0.2953 0.0941 0.024 Uiso calc R 1
C C5 -0.23001(17) 0.35315(19) 0.15659(8) 0.0293(4) Uani d . 1
H H5A -0.2765 0.3147 0.1906 0.044 Uiso calc R 1
H H5B -0.2507 0.4462 0.1540 0.044 Uiso calc R 1
H H5C -0.1360 0.3421 0.1622 0.044 Uiso calc R 1
C C6 0.12967(13) 0.35602(13) -0.08980(7) 0.0140(3) Uani d . 1
C C7 0.05412(15) 0.41548(14) -0.13431(7) 0.0179(3) Uani d . 1
H H7 -0.0371 0.4257 -0.1290 0.022 Uiso calc R 1
C C8 0.11421(15) 0.45922(15) -0.18616(7) 0.0215(3) Uani d . 1
H H8 0.0631 0.4980 -0.2168 0.026 Uiso calc R 1
C C9 0.24836(16) 0.44715(14) -0.19406(7) 0.0206(3) Uani d . 1
H H9 0.2882 0.4780 -0.2297 0.025 Uiso calc R 1
C C10 0.32348(15) 0.38972(14) -0.14959(7) 0.0180(3) Uani d . 1
H H10 0.4150 0.3818 -0.1546 0.022 Uiso calc R 1
C C11 0.26463(14) 0.34395(14) -0.09783(7) 0.0157(3) Uani d . 1
H H11 0.3161 0.3041 -0.0676 0.019 Uiso calc R 1
N N1 0.07845(11) 0.30528(11) -0.03596(6) 0.0128(2) Uani d . 1
N N2 -0.04083(11) 0.34544(12) -0.02319(5) 0.0142(2) Uani d . 1
N N3 -0.20557(12) 0.33844(12) 0.04624(6) 0.0162(3) Uani d . 1

loop_
_atom_site_aniso_label
_atom_site_aniso_U_11
_atom_site_aniso_U_22
_atom_site_aniso_U_33
_atom_site_aniso_U_12
_atom_site_aniso_U_13
_atom_site_aniso_U_23
Cu 0.01257(10) 0.01257(10) 0.01677(15) 0.00385(8) -0.00076(6) 0.00076(6)
S 0.01651(17) 0.02061(19) 0.0189(2) 0.00520(13) 0.00276(14) 0.00644(14)
C1 0.0132(6) 0.0147(6) 0.0140(7) 0.0002(5) -0.0012(5) -0.0015(5)
C2 0.0161(7) 0.0176(7) 0.0243(8) 0.0069(5) 0.0016(6) 0.0014(6)
C3 0.0250(8) 0.0267(8) 0.0216(8) 0.0102(6) -0.0030(6) -0.0019(6)
C4 0.0151(7) 0.0250(8) 0.0195(8) 0.0017(6) 0.0039(6) 0.0010(6)
C5 0.0271(8) 0.0413(10) 0.0196(8) -0.0002(7) 0.0014(7) -0.0027(8)
C6 0.0150(6) 0.0121(6) 0.0147(6) 0.0011(5) -0.0002(5) -0.0016(5)
C7 0.0156(6) 0.0174(7) 0.0208(8) 0.0039(5) -0.0013(6) 0.0004(6)
C8 0.0260(8) 0.0211(7) 0.0175(8) 0.0041(6) -0.0017(6) 0.0027(6)
C9 0.0293(8) 0.0154(7) 0.0171(7) -0.0004(6) 0.0055(6) -0.0015(6)
C10 0.0173(7) 0.0149(6) 0.0219(8) -0.0009(5) 0.0029(6) -0.0050(6)
C11 0.0149(6) 0.0146(6) 0.0177(7) 0.0011(5) 0.0001(5) -0.0017(6)
N1 0.0107(5) 0.0122(5) 0.0156(6) 0.0013(4) -0.0001(5) -0.0016(5)
N2 0.0126(5) 0.0138(5) 0.0161(6) 0.0017(5) 0.0000(4) -0.0006(5)
N3 0.0133(5) 0.0178(6) 0.0175(6) 0.0032(5) 0.0026(5) 0.0017(5)

loop_
_atom_type_symbol
_atom_type_description
_atom_type_scat_dispersion_real
_atom_type_scat_dispersion_imag
_atom_type_scat_source
C C 0.0033 0.0016 'International Tables Vol C Tables 4.2.6.8 and 6.1.1.4'
H H 0.0000 0.0000 'International Tables Vol C Tables 4.2.6.8 and 6.1.1.4'
N N 0.0061 0.0033 'International Tables Vol C Tables 4.2.6.8 and 6.1.1.4'
S S 0.1246 0.1234 'International Tables Vol C Tables 4.2.6.8 and 6.1.1.4'
Cu Cu 0.3201 1.2651 'International Tables Vol C Tables 4.2.6.8 and 6.1.1.4'

loop_
_geom_angle_atom_site_label_1
_geom_angle_atom_site_label_2
_geom_angle_atom_site_label_3
_geom_angle_site_symmetry_1
_geom_angle_site_symmetry_3
_geom_angle
_geom_angle_publ_flag
N1 Cu N1 7 . 144.83(7) yes
N1 Cu S 7 7 85.46(4) yes
N1 Cu S . 7 111.39(4) ?
N1 Cu S 7 . 111.39(4) ?
N1 Cu S . . 85.46(4) ?
S Cu S 7 . 123.60(2) yes
C1 S Cu . . 93.44(5) ?
N3 C1 N2 . . 115.62(12) ?
N3 C1 S . . 120.77(11) ?
N2 C1 S . . 123.58(10) ?
N3 C2 C3 . . 111.40(13) ?
N3 C2 H2A . . 109.3 ?
C3 C2 H2A . . 109.3 ?
N3 C2 H2B . . 109.3 ?
C3 C2 H2B . . 109.3 ?
H2A C2 H2B . . 108.0 ?
C2 C3 H3A . . 109.5 ?
C2 C3 H3B . . 109.5 ?
H3A C3 H3B . . 109.5 ?
C2 C3 H3C . . 109.5 ?
H3A C3 H3C . . 109.5 ?
H3B C3 H3C . . 109.5 ?
N3 C4 C5 . . 112.36(13) ?
N3 C4 H4A . . 109.1 ?
C5 C4 H4A . . 109.1 ?
N3 C4 H4B . . 109.1 ?
C5 C4 H4B . . 109.1 ?
H4A C4 H4B . . 107.9 ?
C4 C5 H5A . . 109.5 ?
C4 C5 H5B . . 109.5 ?
H5A C5 H5B . . 109.5 ?
C4 C5 H5C . . 109.5 ?
H5A C5 H5C . . 109.5 ?
H5B C5 H5C . . 109.5 ?
C7 C6 C11 . . 119.62(14) ?
C7 C6 N1 . . 124.01(12) ?
C11 C6 N1 . . 116.36(13) ?
C8 C7 C6 . . 119.20(13) ?
C8 C7 H7 . . 120.4 ?
C6 C7 H7 . . 120.4 ?
C7 C8 C9 . . 121.08(14) ?
C7 C8 H8 . . 119.5 ?
C9 C8 H8 . . 119.5 ?
C10 C9 C8 . . 119.70(15) ?
C10 C9 H9 . . 120.2 ?
C8 C9 H9 . . 120.2 ?
C11 C10 C9 . . 119.92(14) ?
C11 C10 H10 . . 120.0 ?
C9 C10 H10 . . 120.0 ?
C10 C11 C6 . . 120.46(14) ?
C10 C11 H11 . . 119.8 ?
C6 C11 H11 . . 119.8 ?
N2 N1 C6 . . 114.41(11) ?
N2 N1 Cu . . 121.86(9) ?
C6 N1 Cu . . 120.82(9) ?
N1 N2 C1 . . 113.29(12) ?
C1 N3 C4 . . 121.22(12) ?
C1 N3 C2 . . 122.89(12) ?
C4 N3 C2 . . 115.88(11) ?

loop_
_geom_bond_atom_site_label_1
_geom_bond_atom_site_label_2
_geom_bond_site_symmetry_2
_geom_bond_distance
_geom_bond_publ_flag
Cu N1 7 1.9219(12) yes
Cu N1 . 1.9219(12) ?
Cu S 7 2.2756(4) yes
Cu S . 2.2756(4) ?
S C1 . 1.7220(15) yes
C1 N3 . 1.3427(18) ?
C1 N2 . 1.3706(18) yes
C2 N3 . 1.4733(18) ?
C2 C3 . 1.520(2) ?
C2 H2A . 0.9900 ?
C2 H2B . 0.9900 ?
C3 H3A . 0.9800 ?
C3 H3B . 0.9800 ?
C3 H3C . 0.9800 ?
C4 N3 . 1.4682(19) ?
C4 C5 . 1.521(2) ?
C4 H4A . 0.9900 ?
C4 H4B . 0.9900 ?
C5 H5A . 0.9800 ?
C5 H5B . 0.9800 ?
C5 H5C . 0.9800 ?
C6 C7 . 1.401(2) ?
C6 C11 . 1.4024(19) ?
C6 N1 . 1.4128(19) ?
C7 C8 . 1.387(2) ?
C7 H7 . 0.9500 ?
C8 C9 . 1.394(2) ?
C8 H8 . 0.9500 ?
C9 C10 . 1.389(2) ?
C9 H9 . 0.9500 ?
C10 C11 . 1.387(2) ?
C10 H10 . 0.9500 ?
C11 H11 . 0.9500 ?
N1 N2 . 1.3230(16) yes
